data_2201118
loop_
_publ_author_name
'Barnes, John C.'

_publ_section_title
;
 <i>trans</i>-3,6-Dibenzyl-1,2,4,5-tetrazine
;
_journal_issue 6
_journal_name_full 'Acta Crystallographica Section E'
_journal_page_first o699
_journal_page_last o700
_journal_paper_doi 10.1107/S1600536802008991
_journal_volume 58
_journal_year 2002
_chemical_formula_iupac 'C16 H14 N4'
_chemical_formula_moiety 'C16 H14 N4'
_chemical_formula_sum 'C16 H14 N4'
_chemical_formula_weight 262.32
_chemical_name_systematic
;
trans-3,6-Dibenzyl-1,2,4,5-tetrazine
;
_space_group_IT_number 14
_symmetry_cell_setting monoclinic
_symmetry_space_group_name_Hall '-P 2ybc'
_symmetry_space_group_name_H-M 'P 1 21/c 1'
_atom_sites_solution_hydrogens geom
_atom_sites_solution_primary direct
_atom_sites_solution_secondary difmap
_audit_creation_method SHELXL-97
_cell_angle_alpha 90.00
_cell_angle_beta 104.571(4)
_cell_angle_gamma 90.00
_cell_formula_units_Z 2
_cell_length_a 14.3350(4)
_cell_length_b 5.0304(8)
_cell_length_c 9.5755(13)
_cell_measurement_reflns_used 7750
_cell_measurement_temperature 150(2)
_cell_measurement_theta_max 27.48
_cell_measurement_theta_min 1.46
_cell_volume 668.29(14)
_computing_cell_refinement 'DENZO and COLLECT'
_computing_data_collection
;
DENZO (Otwinowski & Minor, 1997) and COLLECT (Hooft, 1998)
;
_computing_data_reduction 'DENZO and COLLECT'
_computing_molecular_graphics 'PLATON (Spek, 1999) '
_computing_publication_material SHELXL97
_computing_structure_refinement 'SHELXL97 (Sheldrick, 1997)'
_computing_structure_solution 'SHELXS97 (Sheldrick, 1997)'
_diffrn_ambient_temperature 150(2)
_diffrn_detector_area_resol_mean 9.091
_diffrn_measured_fraction_theta_full 0.996
_diffrn_measured_fraction_theta_max 0.996
_diffrn_measurement_device_type 'Nonius KappaCCD area-detector'
_diffrn_measurement_method '\f and \w'
_diffrn_radiation_monochromator graphite
_diffrn_radiation_source 'Enraf Nonius FR591 rotating anode'
_diffrn_radiation_type MoK\a
_diffrn_radiation_wavelength 0.71073
_diffrn_reflns_av_R_equivalents 0.0629
_diffrn_reflns_av_sigmaI/netI 0.0541
_diffrn_reflns_limit_h_max 18
_diffrn_reflns_limit_h_min -18
_diffrn_reflns_limit_k_max 6
_diffrn_reflns_limit_k_min -6
_diffrn_reflns_limit_l_max 12
_diffrn_reflns_limit_l_min -12
_diffrn_reflns_number 7750
_diffrn_reflns_theta_full 27.49
_diffrn_reflns_theta_max 27.49
_diffrn_reflns_theta_min 1.46
_exptl_absorpt_coefficient_mu 0.081
_exptl_absorpt_correction_T_max 0.9984
_exptl_absorpt_correction_T_min 0.9820
_exptl_absorpt_correction_type multi-scan
_exptl_absorpt_process_details
;
Using multiple and symmetry-related data measurements via the program
SORTAV (Blessing, 1995)
;
_exptl_crystal_colour red
_exptl_crystal_density_diffrn 1.304
_exptl_crystal_density_method 'not measured'
_exptl_crystal_description plate
_exptl_crystal_F_000 276
_exptl_crystal_size_max 0.22
_exptl_crystal_size_mid 0.20
_exptl_crystal_size_min 0.02
_refine_diff_density_max 0.265
_refine_diff_density_min -0.215
_refine_ls_extinction_method none
_refine_ls_goodness_of_fit_ref 0.968
_refine_ls_hydrogen_treatment constr
_refine_ls_matrix_type full
_refine_ls_number_parameters 91
_refine_ls_number_reflns 1533
_refine_ls_number_restraints 0
_refine_ls_restrained_S_all 0.968
_refine_ls_R_factor_all 0.0972
_refine_ls_R_factor_gt 0.0518
_refine_ls_shift/su_max 0.002
_refine_ls_shift/su_mean 0.000
_refine_ls_structure_factor_coef Fsqd
_refine_ls_weighting_details 'calc w = 1/[\s^2^(Fo^2^)+(0.0808P)^2^] where P = (Fo^2^+2Fc^2^)/3'
_refine_ls_weighting_scheme calc
_refine_ls_wR_factor_gt 0.1200
_refine_ls_wR_factor_ref 0.1411
_reflns_number_gt 902
_reflns_number_total 1533
_reflns_threshold_expression I>2\s(I)
_cod_data_source_file cv6113.cif
_cod_data_source_block I
_cod_original_sg_symbol_H-M 'P 21/c'
_cod_database_code 2201118
_cod_database_fobs_code 2201118

loop_
_symmetry_equiv_pos_as_xyz
'x, y, z'
'-x, y+1/2, -z+1/2'
'-x, -y, -z'
'x, -y-1/2, z-1/2'

loop_
_atom_site_label
_atom_site_fract_x
_atom_site_fract_y
_atom_site_fract_z
_atom_site_U_iso_or_equiv
_atom_site_adp_type
_atom_site_calc_flag
_atom_site_refinement_flags
_atom_site_occupancy
_atom_site_disorder_assembly
_atom_site_disorder_group
_atom_site_type_symbol
C1 1.23944(10) 0.1439(3) 0.72615(15) 0.0317(4) Uani d . 1 . . C
C2 1.22475(11) -0.0572(3) 0.81728(16) 0.0352(4) Uani d . 1 . . C
H2 1.1614 -0.0917 0.8266 0.046 Uiso calc R 1 . . H
C3 1.30064(11) -0.2077(3) 0.89451(17) 0.0407(4) Uani d . 1 . . C
H3 1.2895 -0.3453 0.9563 0.053 Uiso calc R 1 . . H
C4 1.39293(12) -0.1580(3) 0.88192(19) 0.0430(4) Uani d . 1 . . C
H4 1.4455 -0.2602 0.9356 0.056 Uiso calc R 1 . . H
C5 1.40830(11) 0.0401(3) 0.79137(18) 0.0433(4) Uani d . 1 . . C
H5 1.4717 0.0743 0.7825 0.056 Uiso calc R 1 . . H
C6 1.33194(10) 0.1902(3) 0.71300(17) 0.0376(4) Uani d . 1 . . C
H6 1.3432 0.3255 0.6500 0.049 Uiso calc R 1 . . H
C7 1.15525(9) 0.3103(3) 0.64484(16) 0.0361(4) Uani d . 1 . . C
H7A 1.1342 0.4284 0.7138 0.047 Uiso calc R 1 . . H
H7B 1.1767 0.4240 0.5744 0.047 Uiso calc R 1 . . H
C8 1.07163(10) 0.1455(3) 0.56663(16) 0.0324(4) Uani d . 1 . . C
N9 0.98662(8) 0.1817(3) 0.59775(14) 0.0415(4) Uani d . 1 . . N
N10 0.91304(9) 0.0318(3) 0.52888(14) 0.0429(4) Uani d . 1 . . N

loop_
_atom_site_aniso_label
_atom_site_aniso_U_11
_atom_site_aniso_U_22
_atom_site_aniso_U_33
_atom_site_aniso_U_12
_atom_site_aniso_U_13
_atom_site_aniso_U_23
C1 0.0311(8) 0.0346(8) 0.0290(8) -0.0043(6) 0.0067(6) -0.0072(6)
C2 0.0316(8) 0.0425(9) 0.0325(8) -0.0050(7) 0.0100(6) -0.0031(7)
C3 0.0443(9) 0.0414(9) 0.0341(9) -0.0049(7) 0.0057(7) -0.0005(7)
C4 0.0371(9) 0.0455(9) 0.0407(9) 0.0034(8) -0.0010(7) -0.0035(8)
C5 0.0303(8) 0.0487(10) 0.0511(10) -0.0042(7) 0.0107(8) -0.0057(8)
C6 0.0352(8) 0.0396(8) 0.0391(9) -0.0051(7) 0.0115(7) 0.0005(7)
C7 0.0338(8) 0.0359(8) 0.0391(9) -0.0014(7) 0.0099(7) -0.0012(7)
C8 0.0294(8) 0.0395(8) 0.0280(8) 0.0049(7) 0.0067(6) 0.0032(7)
N9 0.0295(7) 0.0544(8) 0.0397(8) 0.0016(6) 0.0068(6) -0.0096(6)
N10 0.0295(7) 0.0571(8) 0.0418(8) -0.0009(6) 0.0084(6) -0.0126(7)

loop_
_atom_type_symbol
_atom_type_description
_atom_type_scat_dispersion_real
_atom_type_scat_dispersion_imag
_atom_type_scat_source
C C 0.0033 0.0016 'International Tables Vol C Tables 4.2.6.8 and 6.1.1.4'
H H 0.0000 0.0000 'International Tables Vol C Tables 4.2.6.8 and 6.1.1.4'
N N 0.0061 0.0033 'International Tables Vol C Tables 4.2.6.8 and 6.1.1.4'

loop_
_geom_angle_atom_site_label_1
_geom_angle_atom_site_label_2
_geom_angle_atom_site_label_3
_geom_angle_site_symmetry_1
_geom_angle_site_symmetry_3
_geom_angle
C6 C1 C2 . . 118.77(14)
C6 C1 C7 . . 121.25(13)
C2 C1 C7 . . 119.98(12)
C3 C2 C1 . . 120.94(13)
C3 C2 H2 . . 119.5
C1 C2 H2 . . 119.5
C2 C3 C4 . . 119.87(14)
C2 C3 H3 . . 120.1
C4 C3 H3 . . 120.1
C5 C4 C3 . . 119.69(15)
C5 C4 H4 . . 120.2
C3 C4 H4 . . 120.2
C4 C5 C6 . . 120.45(14)
C4 C5 H5 . . 119.8
C6 C5 H5 . . 119.8
C1 C6 C5 . . 120.27(14)
C1 C6 H6 . . 119.9
C5 C6 H6 . . 119.9
C8 C7 C1 . . 112.74(12)
C8 C7 H7A . . 109.0
C1 C7 H7A . . 109.0
C8 C7 H7B . . 109.0
C1 C7 H7B . . 109.0
H7A C7 H7B . . 107.8
N10 C8 N9 3_756 . 124.03(13)
N10 C8 C7 3_756 . 117.67(12)
N9 C8 C7 . . 118.29(13)
N10 N9 C8 . . 117.79(12)
N9 N10 C8 . 3_756 118.18(12)

loop_
_geom_bond_atom_site_label_1
_geom_bond_atom_site_label_2
_geom_bond_site_symmetry_2
_geom_bond_distance
_geom_bond_publ_flag
C1 C6 . 1.3829(19) ?
C1 C2 . 1.386(2) ?
C1 C7 . 1.5134(19) ?
C2 C3 . 1.378(2) ?
C2 H2 . 0.9500 ?
C3 C4 . 1.381(2) ?
C3 H3 . 0.9500 ?
C4 C5 . 1.375(2) ?
C4 H4 . 0.9500 ?
C5 C6 . 1.385(2) ?
C5 H5 . 0.9500 ?
C6 H6 . 0.9500 ?
C7 C8 . 1.4943(19) ?
C7 H7A . 0.9900 ?
C7 H7B . 0.9900 ?
C8 N10 3_756 1.3348(19) ?
C8 N9 . 1.3377(19) ?
N9 N10 . 1.3288(17) ?
N10 C8 3_756 1.3348(19) ?

loop_
_geom_torsion_atom_site_label_1
_geom_torsion_atom_site_label_2
_geom_torsion_atom_site_label_3
_geom_torsion_atom_site_label_4
_geom_torsion
C1 C7 C8 N9 122.01(15)
